data_7710513
loop_
_publ_author_name
'Wohltmann, Wiebke Marie'
'Schmidtmann, Marc'
'M\"uller, Thomas'

_publ_section_title
;
 Covalent triflates as synthons for silolyl- and germolyl cations
;
_journal_name_full 'Dalton Transactions'
_journal_paper_doi 10.1039/D2DT01446G
_journal_year 2022
_chemical_formula_structural '[GeC4(CH3)2(Si(CH3)3)2(C7H12N2)(C11H15)] [CF3SO3]'
_chemical_formula_sum 'C31 H51 F3 Ge N2 O3 S Si2'
_chemical_formula_weight 717.56
_space_group_crystal_system monoclinic
_space_group_IT_number 14
_space_group_name_Hall '-P 2ybc'
_space_group_name_H-M_alt 'P 1 21/c 1'
_atom_sites_solution_hydrogens difmap
_atom_sites_solution_primary direct
_atom_sites_solution_secondary difmap
_audit_creation_method SHELXL-2018/3
_audit_update_record
;
2022-05-03 deposited with the CCDC.	2022-06-09 downloaded from the CCDC.
;
_cell_angle_alpha 90
_cell_angle_beta 93.066(2)
_cell_angle_gamma 90
_cell_formula_units_Z 8
_cell_length_a 12.5742(4)
_cell_length_b 18.7345(6)
_cell_length_c 30.6586(10)
_cell_measurement_reflns_used 9923
_cell_measurement_temperature 100(2)
_cell_measurement_theta_max 74.66
_cell_measurement_theta_min 2.89
_cell_volume 7211.9(4)
_computing_cell_refinement 'Bruker SAINT V8.40B'
_computing_data_collection 'Bruker APEX3'
_computing_data_reduction 'Bruker SAINT V8.40B'
_computing_structure_refinement 'SHELXL-2018/3 (Sheldrick, 2018)'
_computing_structure_solution 'SHELXS-2013/1 (Sheldrick, 2013)'
_diffrn_ambient_temperature 100(2)
_diffrn_measured_fraction_theta_full 1.000
_diffrn_measured_fraction_theta_max 0.999
_diffrn_measurement_device_type 'Bruker Photon III CPAD'
_diffrn_measurement_method '\f and \w scans'
_diffrn_radiation_type CuK\a
_diffrn_radiation_wavelength 1.54178
_diffrn_reflns_av_R_equivalents 0.0833
_diffrn_reflns_av_unetI/netI 0.0431
_diffrn_reflns_Laue_measured_fraction_full 1.000
_diffrn_reflns_Laue_measured_fraction_max 0.999
_diffrn_reflns_limit_h_max 15
_diffrn_reflns_limit_h_min -15
_diffrn_reflns_limit_k_max 23
_diffrn_reflns_limit_k_min -23
_diffrn_reflns_limit_l_max 38
_diffrn_reflns_limit_l_min -38
_diffrn_reflns_number 109992
_diffrn_reflns_point_group_measured_fraction_full 1.000
_diffrn_reflns_point_group_measured_fraction_max 0.999
_diffrn_reflns_theta_full 67.679
_diffrn_reflns_theta_max 74.495
_diffrn_reflns_theta_min 2.765
_diffrn_source 'I\mS microfocus'
_exptl_absorpt_coefficient_mu 2.737
_exptl_absorpt_correction_T_max 1.0000
_exptl_absorpt_correction_T_min 0.9029
_exptl_absorpt_correction_type multi-scan
_exptl_absorpt_process_details 'SADABS-2016/2 (Sheldrick)'
_exptl_crystal_colour colourless
_exptl_crystal_density_diffrn 1.322
_exptl_crystal_description block
_exptl_crystal_F_000 3024
_exptl_crystal_size_max 0.040
_exptl_crystal_size_mid 0.030
_exptl_crystal_size_min 0.020
_refine_diff_density_max 0.619
_refine_diff_density_min -0.522
_refine_diff_density_rms 0.070
_refine_ls_extinction_method none
_refine_ls_goodness_of_fit_ref 1.046
_refine_ls_hydrogen_treatment constr
_refine_ls_matrix_type full
_refine_ls_number_parameters 809
_refine_ls_number_reflns 14731
_refine_ls_number_restraints 0
_refine_ls_restrained_S_all 1.046
_refine_ls_R_factor_all 0.0581
_refine_ls_R_factor_gt 0.0411
_refine_ls_shift/su_max 0.003
_refine_ls_shift/su_mean 0.000
_refine_ls_structure_factor_coef Fsqd
_refine_ls_weighting_details 'w=1/[\s^2^(Fo^2^)+(0.0450P)^2^+7.0000P] where P=(Fo^2^+2Fc^2^)/3'
_refine_ls_weighting_scheme calc
_refine_ls_wR_factor_gt 0.0982
_refine_ls_wR_factor_ref 0.1064
_reflns_Friedel_coverage 0.000
_reflns_number_gt 11628
_reflns_number_total 14731
_reflns_threshold_expression 'I > 2\s(I)'
_cod_data_source_file d2dt01446g3.cif
_cod_data_source_block ww141
_cod_original_cell_volume 7212.0(4)
_cod_original_sg_symbol_H-M 'P 21/c'
_cod_database_code 7710513
_shelx_shelxl_version_number 2018/3
_shelx_space_group_comment
;
The symmetry employed for this shelxl refinement is uniquely defined
by the following loop, which should always be used as a source of
symmetry information in preference to the above space-group names.
They are only intended as comments.
;
_shelx_estimated_absorpt_t_min 0.898
_shelx_estimated_absorpt_t_max 0.947

loop_
_space_group_symop_operation_xyz
'x, y, z'
'-x, y+1/2, -z+1/2'
'-x, -y, -z'
'x, -y-1/2, z-1/2'

loop_
_atom_site_label
_atom_site_type_symbol
_atom_site_fract_x
_atom_site_fract_y
_atom_site_fract_z
_atom_site_U_iso_or_equiv
_atom_site_adp_type
_atom_site_occupancy
_atom_site_site_symmetry_order
_atom_site_calc_flag
_atom_site_refinement_flags_posn
_atom_site_refinement_flags_adp
_atom_site_refinement_flags_occupancy
_atom_site_disorder_assembly
_atom_site_disorder_group
Ge1 Ge 0.25601(2) -0.02097(2) 0.63743(2) 0.02037(8) Uani 1 1 d . . . . .
Si1 Si -0.00022(6) -0.07869(4) 0.60620(3) 0.02850(17) Uani 1 1 d . . . . .
Si2 Si 0.50054(6) -0.09268(4) 0.66436(2) 0.02483(15) Uani 1 1 d . . . . .
N2 N 0.3219(2) 0.05600(12) 0.55611(7) 0.0285(5) Uani 1 1 d . . . . .
N7 N 0.1814(2) 0.10235(12) 0.58149(8) 0.0288(5) Uani 1 1 d . . . . .
C1 C 0.1488(2) -0.08689(14) 0.61180(8) 0.0243(5) Uani 1 1 d . . . . .
C2 C 0.2078(2) -0.13926(14) 0.59466(8) 0.0252(6) Uani 1 1 d . . . . .
C3 C 0.3248(2) -0.14367(14) 0.60755(9) 0.0253(6) Uani 1 1 d . . . . .
C4 C 0.3699(2) -0.09038(14) 0.63190(9) 0.0237(5) Uani 1 1 d . . . . .
C5 C 0.1628(2) -0.19535(15) 0.56343(9) 0.0299(6) Uani 1 1 d . . . . .
H5A H 0.206970 -0.198379 0.538107 0.045 Uiso 1 1 calc R U . . .
H5B H 0.089870 -0.182360 0.553674 0.045 Uiso 1 1 calc R U . . .
H5C H 0.162387 -0.241688 0.578250 0.045 Uiso 1 1 calc R U . . .
C6 C 0.3844(3) -0.20859(16) 0.59290(11) 0.0352(7) Uani 1 1 d . . . . .
H6A H 0.344050 -0.251715 0.599396 0.053 Uiso 1 1 calc R U . . .
H6B H 0.454524 -0.210503 0.608404 0.053 Uiso 1 1 calc R U . . .
H6C H 0.393250 -0.205703 0.561384 0.053 Uiso 1 1 calc R U . . .
C7 C -0.0508(3) -0.02271(18) 0.65169(12) 0.0406(7) Uani 1 1 d . . . . .
H7A H -0.069331 -0.053749 0.675862 0.061 Uiso 1 1 calc R U . . .
H7B H -0.114015 0.003812 0.640932 0.061 Uiso 1 1 calc R U . . .
H7C H 0.004770 0.010935 0.661953 0.061 Uiso 1 1 calc R U . . .
C8 C -0.0640(3) -0.16847(17) 0.61280(12) 0.0400(7) Uani 1 1 d . . . . .
H8A H -0.026368 -0.194484 0.636675 0.060 Uiso 1 1 calc R U . . .
H8B H -0.060280 -0.195662 0.585620 0.060 Uiso 1 1 calc R U . . .
H8C H -0.138747 -0.162099 0.619554 0.060 Uiso 1 1 calc R U . . .
C9 C -0.0407(3) -0.0407(2) 0.55172(11) 0.0456(8) Uani 1 1 d . . . . .
H9A H -0.118550 -0.037884 0.548536 0.068 Uiso 1 1 calc R U . . .
H9B H -0.014395 -0.071356 0.528758 0.068 Uiso 1 1 calc R U . . .
H9C H -0.010445 0.007274 0.549177 0.068 Uiso 1 1 calc R U . . .
C10 C 0.5238(3) -0.00722(18) 0.69402(14) 0.0506(10) Uani 1 1 d . . . . .
H10A H 0.529360 0.031707 0.672916 0.076 Uiso 1 1 calc R U . . .
H10B H 0.590003 -0.010416 0.712263 0.076 Uiso 1 1 calc R U . . .
H10C H 0.464157 0.002161 0.712542 0.076 Uiso 1 1 calc R U . . .
C11 C 0.4878(3) -0.1647(2) 0.70551(13) 0.0528(10) Uani 1 1 d . . . . .
H11A H 0.426724 -0.154689 0.723121 0.079 Uiso 1 1 calc R U . . .
H11B H 0.552846 -0.166808 0.724540 0.079 Uiso 1 1 calc R U . . .
H11C H 0.477025 -0.210571 0.690546 0.079 Uiso 1 1 calc R U . . .
C12 C 0.6197(3) -0.1080(3) 0.63209(14) 0.0617(11) Uani 1 1 d . . . . .
H12A H 0.610057 -0.151979 0.615016 0.093 Uiso 1 1 calc R U . . .
H12B H 0.683048 -0.112492 0.651956 0.093 Uiso 1 1 calc R U . . .
H12C H 0.628764 -0.067636 0.612306 0.093 Uiso 1 1 calc R U . . .
C13 C 0.2459(2) 0.02756(13) 0.69375(8) 0.0212(5) Uani 1 1 d . . . . .
C14 C 0.2821(2) 0.09800(13) 0.70056(8) 0.0211(5) Uani 1 1 d . . . . .
C15 C 0.2636(2) 0.13255(13) 0.74003(8) 0.0211(5) Uani 1 1 d . . . . .
C16 C 0.2146(2) 0.09631(14) 0.77354(8) 0.0221(5) Uani 1 1 d . . . . .
C17 C 0.1875(2) 0.02408(14) 0.76794(8) 0.0220(5) Uani 1 1 d . . . . .
C18 C 0.2025(2) -0.01016(14) 0.72794(9) 0.0223(5) Uani 1 1 d . . . . .
C19 C 0.3477(2) 0.13713(14) 0.66807(9) 0.0267(6) Uani 1 1 d . . . . .
H19A H 0.305721 0.176506 0.654988 0.040 Uiso 1 1 calc R U . . .
H19B H 0.367331 0.104026 0.645097 0.040 Uiso 1 1 calc R U . . .
H19C H 0.412297 0.156152 0.683110 0.040 Uiso 1 1 calc R U . . .
C20 C 0.3030(2) 0.20865(14) 0.74557(9) 0.0266(6) Uani 1 1 d . . . . .
H20A H 0.380417 0.209832 0.743340 0.040 Uiso 1 1 calc R U . . .
H20B H 0.284950 0.226583 0.774280 0.040 Uiso 1 1 calc R U . . .
H20C H 0.269031 0.238723 0.722675 0.040 Uiso 1 1 calc R U . . .
C21 C 0.1943(2) 0.13348(15) 0.81629(9) 0.0290(6) Uani 1 1 d . . . . .
H21A H 0.119932 0.149314 0.815898 0.044 Uiso 1 1 calc R U . . .
H21B H 0.241488 0.174895 0.819970 0.044 Uiso 1 1 calc R U . . .
H21C H 0.208186 0.100213 0.840595 0.044 Uiso 1 1 calc R U . . .
C22 C 0.1442(2) -0.01930(15) 0.80487(9) 0.0268(6) Uani 1 1 d . . . . .
H22A H 0.151037 0.008246 0.832048 0.040 Uiso 1 1 calc R U . . .
H22B H 0.184573 -0.063848 0.808386 0.040 Uiso 1 1 calc R U . . .
H22C H 0.068927 -0.030307 0.798016 0.040 Uiso 1 1 calc R U . . .
C23 C 0.1758(2) -0.08838(15) 0.72366(9) 0.0295(6) Uani 1 1 d . . . . .
H23A H 0.183295 -0.103612 0.693396 0.044 Uiso 1 1 calc R U . . .
H23B H 0.102319 -0.096273 0.731679 0.044 Uiso 1 1 calc R U . . .
H23C H 0.224439 -0.116092 0.743110 0.044 Uiso 1 1 calc R U . . .
C24 C 0.2561(2) 0.05139(14) 0.58907(8) 0.0249(6) Uani 1 1 d . . . . .
C25 C 0.2883(3) 0.10976(15) 0.52734(9) 0.0348(7) Uani 1 1 d . . . . .
C26 C 0.1998(3) 0.13845(15) 0.54307(9) 0.0341(7) Uani 1 1 d . . . . .
C27 C 0.4172(3) 0.01239(16) 0.54994(10) 0.0342(7) Uani 1 1 d . . . . .
H27A H 0.440395 -0.010045 0.577720 0.051 Uiso 1 1 calc R U . . .
H27B H 0.474355 0.042827 0.539897 0.051 Uiso 1 1 calc R U . . .
H27C H 0.400315 -0.024682 0.528104 0.051 Uiso 1 1 calc R U . . .
C28 C 0.3463(4) 0.12622(18) 0.48728(11) 0.0507(10) Uani 1 1 d . . . . .
H28A H 0.308484 0.163905 0.470587 0.076 Uiso 1 1 calc R U . . .
H28B H 0.349843 0.083191 0.469235 0.076 Uiso 1 1 calc R U . . .
H28C H 0.418617 0.142349 0.495734 0.076 Uiso 1 1 calc R U . . .
C29 C 0.1283(3) 0.19730(17) 0.52632(11) 0.0447(9) Uani 1 1 d . . . . .
H29A H 0.132435 0.237362 0.546892 0.067 Uiso 1 1 calc R U . . .
H29B H 0.054825 0.179865 0.523282 0.067 Uiso 1 1 calc R U . . .
H29C H 0.150897 0.213220 0.497800 0.067 Uiso 1 1 calc R U . . .
C30 C 0.0961(3) 0.12204(17) 0.60970(11) 0.0371(7) Uani 1 1 d . . . . .
H30A H 0.101945 0.093380 0.636467 0.056 Uiso 1 1 calc R U . . .
H30B H 0.026994 0.113167 0.594373 0.056 Uiso 1 1 calc R U . . .
H30C H 0.102226 0.172771 0.617208 0.056 Uiso 1 1 calc R U . . .
Ge2 Ge 0.25826(2) 0.48334(2) 0.64432(2) 0.01697(7) Uani 1 1 d . . . . .
Si3 Si 0.43945(6) 0.35619(4) 0.61547(2) 0.02223(15) Uani 1 1 d . . . . .
Si4 Si 0.23492(6) 0.62781(4) 0.71344(2) 0.02100(14) Uani 1 1 d . . . . .
N5 N 0.11286(16) 0.57413(11) 0.58684(7) 0.0194(4) Uani 1 1 d . . . . .
N8 N 0.26840(17) 0.56931(11) 0.56114(7) 0.0196(4) Uani 1 1 d . . . . .
C31 C 0.4001(2) 0.44485(13) 0.63825(8) 0.0199(5) Uani 1 1 d . . . . .
C32 C 0.4667(2) 0.49176(14) 0.65945(9) 0.0222(5) Uani 1 1 d . . . . .
C33 C 0.4193(2) 0.55615(13) 0.68060(8) 0.0209(5) Uani 1 1 d . . . . .
C34 C 0.3120(2) 0.56024(13) 0.68316(8) 0.0197(5) Uani 1 1 d . . . . .
C35 C 0.5855(2) 0.48379(16) 0.66303(10) 0.0296(6) Uani 1 1 d . . . . .
H35A H 0.618221 0.521962 0.646476 0.044 Uiso 1 1 calc R U . . .
H35B H 0.605345 0.437369 0.651174 0.044 Uiso 1 1 calc R U . . .
H35C H 0.610642 0.486838 0.693790 0.044 Uiso 1 1 calc R U . . .
C36 C 0.4960(2) 0.61239(15) 0.69800(10) 0.0296(6) Uani 1 1 d . . . . .
H36A H 0.456195 0.654896 0.706180 0.044 Uiso 1 1 calc R U . . .
H36B H 0.544962 0.625007 0.675425 0.044 Uiso 1 1 calc R U . . .
H36C H 0.536587 0.593846 0.723721 0.044 Uiso 1 1 calc R U . . .
C37 C 0.3198(2) 0.30704(15) 0.59320(10) 0.0309(6) Uani 1 1 d . . . . .
H37A H 0.269425 0.301035 0.616226 0.046 Uiso 1 1 calc R U . . .
H37B H 0.341267 0.260056 0.582703 0.046 Uiso 1 1 calc R U . . .
H37C H 0.285772 0.334164 0.568940 0.046 Uiso 1 1 calc R U . . .
C38 C 0.5036(2) 0.30297(15) 0.66141(10) 0.0327(6) Uani 1 1 d . . . . .
H38A H 0.569035 0.326872 0.672313 0.049 Uiso 1 1 calc R U . . .
H38B H 0.520805 0.255162 0.650899 0.049 Uiso 1 1 calc R U . . .
H38C H 0.454441 0.299024 0.685047 0.049 Uiso 1 1 calc R U . . .
C39 C 0.5313(3) 0.36636(17) 0.57018(11) 0.0397(8) Uani 1 1 d . . . . .
H39A H 0.495706 0.393551 0.546306 0.059 Uiso 1 1 calc R U . . .
H39B H 0.550872 0.319088 0.559507 0.059 Uiso 1 1 calc R U . . .
H39C H 0.595618 0.391772 0.580888 0.059 Uiso 1 1 calc R U . . .
C40 C 0.1109(2) 0.58429(15) 0.73219(10) 0.0287(6) Uani 1 1 d . . . . .
H40A H 0.084785 0.549404 0.710333 0.043 Uiso 1 1 calc R U . . .
H40B H 0.056171 0.620723 0.735937 0.043 Uiso 1 1 calc R U . . .
H40C H 0.126884 0.560043 0.760094 0.043 Uiso 1 1 calc R U . . .
C41 C 0.3114(2) 0.66200(16) 0.76345(10) 0.0322(6) Uani 1 1 d . . . . .
H41A H 0.356412 0.623746 0.776106 0.048 Uiso 1 1 calc R U . . .
H41B H 0.261520 0.677917 0.784915 0.048 Uiso 1 1 calc R U . . .
H41C H 0.356326 0.702169 0.755412 0.048 Uiso 1 1 calc R U . . .
C42 C 0.1979(3) 0.70536(16) 0.67712(10) 0.0327(6) Uani 1 1 d . . . . .
H42A H 0.262364 0.731453 0.670183 0.049 Uiso 1 1 calc R U . . .
H42B H 0.150036 0.737267 0.692127 0.049 Uiso 1 1 calc R U . . .
H42C H 0.161825 0.687904 0.650059 0.049 Uiso 1 1 calc R U . . .
C43 C 0.1498(2) 0.41282(13) 0.65879(8) 0.0198(5) Uani 1 1 d . . . . .
C44 C 0.0753(2) 0.38564(14) 0.62699(9) 0.0240(5) Uani 1 1 d . . . . .
C45 C -0.0028(2) 0.33716(15) 0.63948(10) 0.0305(6) Uani 1 1 d . . . . .
C46 C -0.0008(2) 0.31196(14) 0.68255(10) 0.0300(6) Uani 1 1 d . . . . .
C47 C 0.0759(2) 0.33603(14) 0.71354(9) 0.0267(6) Uani 1 1 d . . . . .
C48 C 0.1517(2) 0.38711(13) 0.70193(8) 0.0216(5) Uani 1 1 d . . . . .
C49 C 0.0786(2) 0.40338(15) 0.57916(9) 0.0295(6) Uani 1 1 d . . . . .
H49A H 0.020147 0.436083 0.570815 0.044 Uiso 1 1 calc R U . . .
H49B H 0.070949 0.359477 0.561906 0.044 Uiso 1 1 calc R U . . .
H49C H 0.146735 0.426144 0.573655 0.044 Uiso 1 1 calc R U . . .
C50 C -0.0898(3) 0.3139(2) 0.60655(12) 0.0465(9) Uani 1 1 d . . . . .
H50A H -0.099629 0.350364 0.583794 0.070 Uiso 1 1 calc R U . . .
H50B H -0.156420 0.307530 0.621261 0.070 Uiso 1 1 calc R U . . .
H50C H -0.069603 0.268605 0.593254 0.070 Uiso 1 1 calc R U . . .
C51 C -0.0836(3) 0.25785(18) 0.69519(13) 0.0471(9) Uani 1 1 d . . . . .
H51A H -0.057623 0.232366 0.721569 0.071 Uiso 1 1 calc R U . . .
H51B H -0.096446 0.223673 0.671284 0.071 Uiso 1 1 calc R U . . .
H51C H -0.150136 0.282556 0.700871 0.071 Uiso 1 1 calc R U . . .
C52 C 0.0768(3) 0.30648(17) 0.75956(11) 0.0369(7) Uani 1 1 d . . . . .
H52A H 0.090896 0.255055 0.758931 0.055 Uiso 1 1 calc R U . . .
H52B H 0.007493 0.315025 0.771765 0.055 Uiso 1 1 calc R U . . .
H52C H 0.132654 0.330261 0.777743 0.055 Uiso 1 1 calc R U . . .
C53 C 0.2364(2) 0.41082(15) 0.73557(9) 0.0268(6) Uani 1 1 d . . . . .
H53A H 0.202904 0.436192 0.759200 0.040 Uiso 1 1 calc R U . . .
H53B H 0.286581 0.442691 0.721863 0.040 Uiso 1 1 calc R U . . .
H53C H 0.274559 0.368969 0.747502 0.040 Uiso 1 1 calc R U . . .
C54 C 0.2098(2) 0.54444(13) 0.59340(8) 0.0190(5) Uani 1 1 d . . . . .
C55 C 0.2072(2) 0.61458(13) 0.53419(8) 0.0219(5) Uani 1 1 d . . . . .
C56 C 0.1091(2) 0.61691(13) 0.55021(8) 0.0208(5) Uani 1 1 d . . . . .
C57 C 0.3812(2) 0.55389(15) 0.55466(9) 0.0253(5) Uani 1 1 d . . . . .
H57A H 0.425591 0.592152 0.567679 0.038 Uiso 1 1 calc R U . . .
H57B H 0.392400 0.550863 0.523324 0.038 Uiso 1 1 calc R U . . .
H57C H 0.400838 0.508394 0.568667 0.038 Uiso 1 1 calc R U . . .
C58 C 0.2512(2) 0.65091(16) 0.49587(9) 0.0309(6) Uani 1 1 d . . . . .
H58A H 0.317611 0.675341 0.505049 0.046 Uiso 1 1 calc R U . . .
H58B H 0.199509 0.685856 0.483914 0.046 Uiso 1 1 calc R U . . .
H58C H 0.265488 0.615426 0.473433 0.046 Uiso 1 1 calc R U . . .
C59 C 0.0103(2) 0.65445(15) 0.53456(9) 0.0267(6) Uani 1 1 d . . . . .
H59A H -0.043795 0.619308 0.525034 0.040 Uiso 1 1 calc R U . . .
H59B H 0.025764 0.685552 0.509991 0.040 Uiso 1 1 calc R U . . .
H59C H -0.016252 0.683291 0.558331 0.040 Uiso 1 1 calc R U . . .
C60 C 0.0227(2) 0.56639(15) 0.61488(9) 0.0254(6) Uani 1 1 d . . . . .
H60A H 0.011140 0.611481 0.630131 0.038 Uiso 1 1 calc R U . . .
H60B H 0.038125 0.528502 0.636331 0.038 Uiso 1 1 calc R U . . .
H60C H -0.041494 0.554023 0.596926 0.038 Uiso 1 1 calc R U . . .
S1 S 0.72701(7) 0.11447(5) 0.54674(3) 0.04215(19) Uani 1 1 d . . . . .
F1 F 0.7389(3) 0.1138(2) 0.63134(9) 0.1032(11) Uani 1 1 d . . . . .
F2 F 0.6922(2) 0.21437(14) 0.60321(13) 0.1033(13) Uani 1 1 d . . . . .
F3 F 0.5792(2) 0.12985(14) 0.60318(9) 0.0730(8) Uani 1 1 d . . . . .
O1 O 0.6565(3) 0.1517(2) 0.51607(11) 0.0847(11) Uani 1 1 d . . . . .
O2 O 0.7077(2) 0.03948(15) 0.54873(11) 0.0659(8) Uani 1 1 d . . . . .
O3 O 0.8363(2) 0.13620(15) 0.54842(9) 0.0551(7) Uani 1 1 d . . . . .
C61 C 0.6816(3) 0.1448(2) 0.59840(14) 0.0530(10) Uani 1 1 d . . . . .
S2 S 0.28796(5) 0.43239(4) 0.45508(2) 0.02872(15) Uani 1 1 d . . . . .
F4 F 0.38270(17) 0.33965(11) 0.40552(7) 0.0471(5) Uani 1 1 d . . . . .
F5 F 0.3882(2) 0.31172(12) 0.47353(8) 0.0642(7) Uani 1 1 d . . . . .
F6 F 0.24184(19) 0.29925(11) 0.43403(8) 0.0602(6) Uani 1 1 d . . . . .
O4 O 0.2344(2) 0.42352(14) 0.49493(8) 0.0486(6) Uani 1 1 d . . . . .
O5 O 0.22086(19) 0.45271(14) 0.41761(8) 0.0441(6) Uani 1 1 d . . . . .
O6 O 0.38800(16) 0.46840(12) 0.45948(8) 0.0367(5) Uani 1 1 d . . . . .
C62 C 0.3266(3) 0.34109(17) 0.44137(11) 0.0369(7) Uani 1 1 d . . . . .

loop_
_atom_site_aniso_label
_atom_site_aniso_U_11
_atom_site_aniso_U_22
_atom_site_aniso_U_33
_atom_site_aniso_U_23
_atom_site_aniso_U_13
_atom_site_aniso_U_12
Ge1 0.02414(16) 0.01799(14) 0.01886(14) 0.00059(11) -0.00009(11) -0.00079(11)
Si1 0.0253(4) 0.0304(4) 0.0295(4) -0.0041(3) -0.0017(3) 0.0007(3)
Si2 0.0233(4) 0.0238(4) 0.0272(4) 0.0028(3) -0.0008(3) 0.0000(3)
N2 0.0464(15) 0.0199(11) 0.0191(11) 0.0010(8) 0.0012(10) -0.0021(10)
N7 0.0395(14) 0.0205(11) 0.0254(11) 0.0026(9) -0.0062(10) -0.0001(10)
C1 0.0271(14) 0.0246(13) 0.0209(12) -0.0005(10) -0.0026(11) -0.0044(11)
C2 0.0308(15) 0.0244(13) 0.0206(12) 0.0003(10) 0.0014(11) -0.0039(11)
C3 0.0299(15) 0.0228(13) 0.0236(13) 0.0018(10) 0.0037(11) 0.0009(11)
C4 0.0242(13) 0.0231(13) 0.0238(12) 0.0018(10) 0.0002(10) 0.0030(10)
C5 0.0317(15) 0.0281(14) 0.0300(14) -0.0065(11) 0.0024(12) -0.0021(12)
C6 0.0349(17) 0.0314(15) 0.0394(16) -0.0086(13) 0.0024(13) 0.0046(13)
C7 0.0326(17) 0.0405(18) 0.0496(19) -0.0105(15) 0.0097(14) 0.0014(14)
C8 0.0316(17) 0.0396(17) 0.0493(19) -0.0090(14) 0.0074(14) -0.0064(13)
C9 0.048(2) 0.0453(19) 0.0424(18) 0.0010(15) -0.0115(16) 0.0070(16)
C10 0.045(2) 0.0348(18) 0.069(2) -0.0083(16) -0.0241(18) 0.0051(15)
C11 0.044(2) 0.051(2) 0.061(2) 0.0273(18) -0.0172(18) -0.0088(17)
C12 0.0297(19) 0.103(4) 0.053(2) -0.013(2) 0.0061(17) 0.002(2)
C13 0.0234(13) 0.0205(12) 0.0198(12) -0.0004(9) 0.0010(10) -0.0018(10)
C14 0.0226(13) 0.0178(12) 0.0230(12) 0.0015(9) 0.0014(10) -0.0009(10)
C15 0.0183(12) 0.0209(12) 0.0243(12) 0.0020(10) 0.0016(10) 0.0038(10)
C16 0.0178(12) 0.0255(13) 0.0231(12) -0.0007(10) 0.0015(10) 0.0049(10)
C17 0.0159(12) 0.0268(13) 0.0234(12) 0.0040(10) 0.0026(10) 0.0014(10)
C18 0.0197(12) 0.0216(12) 0.0255(13) 0.0030(10) 0.0004(10) -0.0015(10)
C19 0.0330(15) 0.0233(13) 0.0238(13) 0.0027(10) 0.0031(11) -0.0040(11)
C20 0.0319(15) 0.0201(13) 0.0277(13) -0.0035(10) 0.0018(11) 0.0031(11)
C21 0.0348(16) 0.0256(14) 0.0275(14) -0.0007(11) 0.0097(12) 0.0037(11)
C22 0.0228(13) 0.0314(14) 0.0271(13) 0.0006(11) 0.0089(11) -0.0032(11)
C23 0.0357(16) 0.0243(14) 0.0288(14) 0.0021(11) 0.0044(12) -0.0089(12)
C24 0.0326(15) 0.0197(12) 0.0219(13) -0.0013(10) -0.0030(11) -0.0023(11)
C25 0.062(2) 0.0208(13) 0.0208(13) 0.0010(11) -0.0020(13) -0.0048(13)
C26 0.056(2) 0.0194(13) 0.0259(14) 0.0012(11) -0.0110(14) -0.0047(13)
C27 0.0447(18) 0.0304(15) 0.0284(14) 0.0003(12) 0.0100(13) -0.0028(13)
C28 0.094(3) 0.0322(17) 0.0270(16) 0.0086(13) 0.0129(18) -0.0030(18)
C29 0.066(2) 0.0263(15) 0.0400(17) 0.0058(13) -0.0181(17) -0.0005(15)
C30 0.0369(17) 0.0314(16) 0.0425(17) 0.0039(13) -0.0028(14) 0.0064(13)
Ge2 0.01457(14) 0.01796(14) 0.01863(14) -0.00089(10) 0.00334(10) -0.00222(10)
Si3 0.0227(4) 0.0196(3) 0.0251(3) -0.0010(3) 0.0083(3) 0.0001(3)
Si4 0.0224(4) 0.0181(3) 0.0226(3) -0.0013(3) 0.0023(3) 0.0015(3)
N5 0.0147(10) 0.0229(10) 0.0209(10) -0.0010(8) 0.0046(8) -0.0016(8)
N8 0.0168(10) 0.0215(10) 0.0207(10) 0.0002(8) 0.0036(8) -0.0004(8)
C31 0.0167(12) 0.0202(12) 0.0233(12) 0.0001(10) 0.0058(10) -0.0008(9)
C32 0.0199(13) 0.0214(12) 0.0257(12) 0.0004(10) 0.0045(10) -0.0025(10)
C33 0.0221(13) 0.0185(12) 0.0222(12) -0.0001(9) 0.0021(10) -0.0042(10)
C34 0.0209(12) 0.0182(12) 0.0200(12) -0.0020(9) 0.0018(10) -0.0032(9)
C35 0.0201(14) 0.0300(14) 0.0390(15) -0.0051(12) 0.0037(11) -0.0036(11)
C36 0.0244(14) 0.0271(14) 0.0374(15) -0.0073(12) 0.0040(12) -0.0067(11)
C37 0.0344(16) 0.0224(14) 0.0361(15) -0.0060(11) 0.0027(13) -0.0011(12)
C38 0.0322(16) 0.0254(14) 0.0407(16) 0.0011(12) 0.0028(13) 0.0017(12)
C39 0.048(2) 0.0329(16) 0.0404(17) -0.0068(13) 0.0267(15) -0.0040(14)
C40 0.0292(15) 0.0262(14) 0.0317(14) -0.0035(11) 0.0099(12) 0.0005(11)
C41 0.0301(16) 0.0342(16) 0.0320(15) -0.0086(12) -0.0009(12) 0.0059(12)
C42 0.0352(17) 0.0274(14) 0.0357(16) 0.0054(12) 0.0039(13) 0.0041(12)
C43 0.0175(12) 0.0173(11) 0.0252(12) -0.0018(9) 0.0062(10) -0.0009(9)
C44 0.0215(13) 0.0237(13) 0.0272(13) -0.0029(10) 0.0048(11) -0.0024(10)
C45 0.0240(14) 0.0247(14) 0.0430(16) -0.0057(12) 0.0047(13) -0.0056(11)
C46 0.0235(14) 0.0209(13) 0.0464(17) 0.0039(12) 0.0110(13) -0.0034(11)
C47 0.0235(14) 0.0226(13) 0.0350(15) 0.0093(11) 0.0113(12) 0.0072(10)
C48 0.0202(13) 0.0200(12) 0.0252(13) 0.0012(10) 0.0059(10) 0.0029(10)
C49 0.0318(15) 0.0289(14) 0.0276(14) -0.0067(11) -0.0013(12) -0.0071(12)
C50 0.0399(19) 0.053(2) 0.0462(19) -0.0037(16) 0.0007(16) -0.0265(16)
C51 0.043(2) 0.0363(18) 0.063(2) 0.0093(16) 0.0107(17) -0.0167(15)
C52 0.0326(16) 0.0359(16) 0.0437(17) 0.0195(14) 0.0161(14) 0.0078(13)
C53 0.0300(15) 0.0261(13) 0.0244(13) 0.0049(11) 0.0010(11) 0.0021(11)
C54 0.0156(12) 0.0209(12) 0.0209(12) -0.0030(9) 0.0044(9) -0.0022(9)
C55 0.0217(13) 0.0211(12) 0.0229(12) -0.0009(10) 0.0018(10) -0.0007(10)
C56 0.0219(13) 0.0211(12) 0.0196(12) -0.0019(9) 0.0025(10) -0.0012(10)
C57 0.0165(12) 0.0326(14) 0.0276(13) 0.0036(11) 0.0077(10) -0.0007(10)
C58 0.0309(15) 0.0368(16) 0.0258(14) 0.0081(12) 0.0086(12) 0.0037(12)
C59 0.0248(14) 0.0296(14) 0.0256(13) 0.0011(11) 0.0009(11) 0.0017(11)
C60 0.0173(13) 0.0312(14) 0.0286(14) 0.0021(11) 0.0090(11) -0.0003(10)
S1 0.0393(4) 0.0490(5) 0.0385(4) -0.0042(3) 0.0048(3) -0.0014(4)
F1 0.102(2) 0.165(3) 0.0409(14) -0.0102(17) -0.0080(15) 0.010(2)
F2 0.0493(15) 0.0643(16) 0.199(4) -0.079(2) 0.0342(19) -0.0173(12)
F3 0.0548(15) 0.0792(17) 0.0885(18) -0.0374(14) 0.0356(14) -0.0241(13)
O1 0.064(2) 0.123(3) 0.066(2) 0.040(2) -0.0119(17) -0.005(2)
O2 0.0603(18) 0.0453(15) 0.093(2) -0.0293(15) 0.0133(16) -0.0036(13)
O3 0.0411(15) 0.0600(16) 0.0649(17) -0.0073(13) 0.0107(13) -0.0027(12)
C61 0.045(2) 0.052(2) 0.063(2) -0.0221(19) 0.0100(19) -0.0061(17)
S2 0.0217(3) 0.0355(4) 0.0294(3) -0.0021(3) 0.0047(3) -0.0057(3)
F4 0.0464(12) 0.0481(11) 0.0476(11) -0.0110(9) 0.0092(9) 0.0051(9)
F5 0.0910(19) 0.0430(12) 0.0567(13) 0.0096(10) -0.0147(13) 0.0129(12)
F6 0.0620(15) 0.0431(12) 0.0762(15) -0.0129(11) 0.0101(12) -0.0254(11)
O4 0.0434(14) 0.0635(16) 0.0406(13) -0.0076(11) 0.0169(11) -0.0138(12)
O5 0.0331(12) 0.0554(14) 0.0431(13) -0.0028(11) -0.0046(10) 0.0058(11)
O6 0.0229(10) 0.0391(12) 0.0484(13) -0.0054(10) 0.0053(9) -0.0086(9)
C62 0.0390(18) 0.0360(16) 0.0358(16) 0.0020(13) 0.0037(14) -0.0076(13)

loop_
_atom_type_symbol
_atom_type_description
_atom_type_scat_dispersion_real
_atom_type_scat_dispersion_imag
_atom_type_scat_source
C C 0.0181 0.0091 'International Tables Vol C Tables 4.2.6.8 and 6.1.1.4'
H H 0.0000 0.0000 'International Tables Vol C Tables 4.2.6.8 and 6.1.1.4'
N N 0.0311 0.0180 'International Tables Vol C Tables 4.2.6.8 and 6.1.1.4'
O O 0.0492 0.0322 'International Tables Vol C Tables 4.2.6.8 and 6.1.1.4'
F F 0.0727 0.0534 'International Tables Vol C Tables 4.2.6.8 and 6.1.1.4'
Si Si 0.2541 0.3302 'International Tables Vol C Tables 4.2.6.8 and 6.1.1.4'
S S 0.3331 0.5567 'International Tables Vol C Tables 4.2.6.8 and 6.1.1.4'
Ge Ge -1.0885 0.8855 'International Tables Vol C Tables 4.2.6.8 and 6.1.1.4'

loop_
_geom_angle_atom_site_label_1
_geom_angle_atom_site_label_2
_geom_angle_atom_site_label_3
_geom_angle
_geom_angle_site_symmetry_1
_geom_angle_site_symmetry_3
_geom_angle_publ_flag
C4 Ge1 C1 92.17(12) . . ?
C4 Ge1 C13 117.94(11) . . ?
C1 Ge1 C13 124.66(11) . . ?
C4 Ge1 C24 110.89(11) . . ?
C1 Ge1 C24 99.03(11) . . ?
C13 Ge1 C24 109.84(10) . . ?
C9 Si1 C1 109.68(15) . . ?
C9 Si1 C8 109.96(17) . . ?
C1 Si1 C8 110.27(14) . . ?
C9 Si1 C7 111.38(17) . . ?
C1 Si1 C7 110.64(14) . . ?
C8 Si1 C7 104.82(15) . . ?
C10 Si2 C11 108.1(2) . . ?
C10 Si2 C12 106.5(2) . . ?
C11 Si2 C12 110.5(2) . . ?
C10 Si2 C4 110.52(14) . . ?
C11 Si2 C4 105.77(14) . . ?
C12 Si2 C4 115.38(16) . . ?
C24 N2 C25 110.2(3) . . ?
C24 N2 C27 126.9(2) . . ?
C25 N2 C27 122.9(2) . . ?
C24 N7 C26 110.1(3) . . ?
C24 N7 C30 127.1(2) . . ?
C26 N7 C30 122.7(3) . . ?
C2 C1 Si1 126.1(2) . . ?
C2 C1 Ge1 103.4(2) . . ?
Si1 C1 Ge1 130.24(15) . . ?
C1 C2 C3 119.1(2) . . ?
C1 C2 C5 123.8(3) . . ?
C3 C2 C5 117.1(2) . . ?
C4 C3 C2 118.7(2) . . ?
C4 C3 C6 123.9(3) . . ?
C2 C3 C6 117.4(2) . . ?
C3 C4 Si2 127.3(2) . . ?
C3 C4 Ge1 104.6(2) . . ?
Si2 C4 Ge1 126.61(14) . . ?
C2 C5 H5A 109.5 . . ?
C2 C5 H5B 109.5 . . ?
H5A C5 H5B 109.5 . . ?
C2 C5 H5C 109.5 . . ?
H5A C5 H5C 109.5 . . ?
H5B C5 H5C 109.5 . . ?
C3 C6 H6A 109.5 . . ?
C3 C6 H6B 109.5 . . ?
H6A C6 H6B 109.5 . . ?
C3 C6 H6C 109.5 . . ?
H6A C6 H6C 109.5 . . ?
H6B C6 H6C 109.5 . . ?
Si1 C7 H7A 109.5 . . ?
Si1 C7 H7B 109.5 . . ?
H7A C7 H7B 109.5 . . ?
Si1 C7 H7C 109.5 . . ?
H7A C7 H7C 109.5 . . ?
H7B C7 H7C 109.5 . . ?
Si1 C8 H8A 109.5 . . ?
Si1 C8 H8B 109.5 . . ?
H8A C8 H8B 109.5 . . ?
Si1 C8 H8C 109.5 . . ?
H8A C8 H8C 109.5 . . ?
H8B C8 H8C 109.5 . . ?
Si1 C9 H9A 109.5 . . ?
Si1 C9 H9B 109.5 . . ?
H9A C9 H9B 109.5 . . ?
Si1 C9 H9C 109.5 . . ?
H9A C9 H9C 109.5 . . ?
H9B C9 H9C 109.5 . . ?
Si2 C10 H10A 109.5 . . ?
Si2 C10 H10B 109.5 . . ?
H10A C10 H10B 109.5 . . ?
Si2 C10 H10C 109.5 . . ?
H10A C10 H10C 109.5 . . ?
H10B C10 H10C 109.5 . . ?
Si2 C11 H11A 109.5 . . ?
Si2 C11 H11B 109.5 . . ?
H11A C11 H11B 109.5 . . ?
Si2 C11 H11C 109.5 . . ?
H11A C11 H11C 109.5 . . ?
H11B C11 H11C 109.5 . . ?
Si2 C12 H12A 109.5 . . ?
Si2 C12 H12B 109.5 . . ?
H12A C12 H12B 109.5 . . ?
Si2 C12 H12C 109.5 . . ?
H12A C12 H12C 109.5 . . ?
H12B C12 H12C 109.5 . . ?
C18 C13 C14 119.9(2) . . ?
C18 C13 Ge1 118.14(19) . . ?
C14 C13 Ge1 121.96(19) . . ?
C15 C14 C13 119.6(2) . . ?
C15 C14 C19 117.7(2) . . ?
C13 C14 C19 122.6(2) . . ?
C16 C15 C14 120.6(2) . . ?
C16 C15 C20 121.8(2) . . ?
C14 C15 C20 117.6(2) . . ?
C15 C16 C17 119.4(2) . . ?
C15 C16 C21 120.8(2) . . ?
C17 C16 C21 119.8(2) . . ?
C16 C17 C18 120.2(2) . . ?
C16 C17 C22 121.3(2) . . ?
C18 C17 C22 118.5(2) . . ?
C13 C18 C17 119.9(2) . . ?
C13 C18 C23 121.3(2) . . ?
C17 C18 C23 118.7(2) . . ?
C14 C19 H19A 109.5 . . ?
C14 C19 H19B 109.5 . . ?
H19A C19 H19B 109.5 . . ?
C14 C19 H19C 109.5 . . ?
H19A C19 H19C 109.5 . . ?
H19B C19 H19C 109.5 . . ?
C15 C20 H20A 109.5 . . ?
C15 C20 H20B 109.5 . . ?
H20A C20 H20B 109.5 . . ?
C15 C20 H20C 109.5 . . ?
H20A C20 H20C 109.5 . . ?
H20B C20 H20C 109.5 . . ?
C16 C21 H21A 109.5 . . ?
C16 C21 H21B 109.5 . . ?
H21A C21 H21B 109.5 . . ?
C16 C21 H21C 109.5 . . ?
H21A C21 H21C 109.5 . . ?
H21B C21 H21C 109.5 . . ?
C17 C22 H22A 109.5 . . ?
C17 C22 H22B 109.5 . . ?
H22A C22 H22B 109.5 . . ?
C17 C22 H22C 109.5 . . ?
H22A C22 H22C 109.5 . . ?
H22B C22 H22C 109.5 . . ?
C18 C23 H23A 109.5 . . ?
C18 C23 H23B 109.5 . . ?
H23A C23 H23B 109.5 . . ?
C18 C23 H23C 109.5 . . ?
H23A C23 H23C 109.5 . . ?
H23B C23 H23C 109.5 . . ?
N2 C24 N7 106.0(2) . . ?
N2 C24 Ge1 128.6(2) . . ?
N7 C24 Ge1 125.1(2) . . ?
C26 C25 N2 106.9(3) . . ?
C26 C25 C28 131.4(3) . . ?
N2 C25 C28 121.7(3) . . ?
C25 C26 N7 106.7(3) . . ?
C25 C26 C29 131.5(3) . . ?
N7 C26 C29 121.7(3) . . ?
N2 C27 H27A 109.5 . . ?
N2 C27 H27B 109.5 . . ?
H27A C27 H27B 109.5 . . ?
N2 C27 H27C 109.5 . . ?
H27A C27 H27C 109.5 . . ?
H27B C27 H27C 109.5 . . ?
C25 C28 H28A 109.5 . . ?
C25 C28 H28B 109.5 . . ?
H28A C28 H28B 109.5 . . ?
C25 C28 H28C 109.5 . . ?
H28A C28 H28C 109.5 . . ?
H28B C28 H28C 109.5 . . ?
C26 C29 H29A 109.5 . . ?
C26 C29 H29B 109.5 . . ?
H29A C29 H29B 109.5 . . ?
C26 C29 H29C 109.5 . . ?
H29A C29 H29C 109.5 . . ?
H29B C29 H29C 109.5 . . ?
N7 C30 H30A 109.5 . . ?
N7 C30 H30B 109.5 . . ?
H30A C30 H30B 109.5 . . ?
N7 C30 H30C 109.5 . . ?
H30A C30 H30C 109.5 . . ?
H30B C30 H30C 109.5 . . ?
C31 Ge2 C34 92.43(11) . . ?
C31 Ge2 C43 115.08(10) . . ?
C34 Ge2 C43 125.15(10) . . ?
C31 Ge2 C54 112.33(10) . . ?
C34 Ge2 C54 97.68(10) . . ?
C43 Ge2 C54 111.96(10) . . ?
C37 Si3 C39 107.34(15) . . ?
C37 Si3 C38 108.63(14) . . ?
C39 Si3 C38 110.85(16) . . ?
C37 Si3 C31 110.47(12) . . ?
C39 Si3 C31 111.91(13) . . ?
C38 Si3 C31 107.61(13) . . ?
C34 Si4 C42 110.41(13) . . ?
C34 Si4 C40 108.62(12) . . ?
C42 Si4 C40 109.53(14) . . ?
C34 Si4 C41 112.29(13) . . ?
C42 Si4 C41 108.71(14) . . ?
C40 Si4 C41 107.20(14) . . ?
C54 N5 C56 110.7(2) . . ?
C54 N5 C60 126.5(2) . . ?
C56 N5 C60 122.7(2) . . ?
C54 N8 C55 109.9(2) . . ?
C54 N8 C57 126.9(2) . . ?
C55 N8 C57 123.2(2) . . ?
C32 C31 Si3 125.6(2) . . ?
C32 C31 Ge2 105.11(18) . . ?
Si3 C31 Ge2 128.73(14) . . ?
C31 C32 C35 123.9(2) . . ?
C31 C32 C33 118.4(2) . . ?
C35 C32 C33 117.6(2) . . ?
C34 C33 C36 124.0(2) . . ?
C34 C33 C32 119.2(2) . . ?
C36 C33 C32 116.8(2) . . ?
C33 C34 Si4 127.57(19) . . ?
C33 C34 Ge2 103.54(17) . . ?
Si4 C34 Ge2 128.75(14) . . ?
C32 C35 H35A 109.5 . . ?
C32 C35 H35B 109.5 . . ?
H35A C35 H35B 109.5 . . ?
C32 C35 H35C 109.5 . . ?
H35A C35 H35C 109.5 . . ?
H35B C35 H35C 109.5 . . ?
C33 C36 H36A 109.5 . . ?
C33 C36 H36B 109.5 . . ?
H36A C36 H36B 109.5 . . ?
C33 C36 H36C 109.5 . . ?
H36A C36 H36C 109.5 . . ?
H36B C36 H36C 109.5 . . ?
Si3 C37 H37A 109.5 . . ?
Si3 C37 H37B 109.5 . . ?
H37A C37 H37B 109.5 . . ?
Si3 C37 H37C 109.5 . . ?
H37A C37 H37C 109.5 . . ?
H37B C37 H37C 109.5 . . ?
Si3 C38 H38A 109.5 . . ?
Si3 C38 H38B 109.5 . . ?
H38A C38 H38B 109.5 . . ?
Si3 C38 H38C 109.5 . . ?
H38A C38 H38C 109.5 . . ?
H38B C38 H38C 109.5 . . ?
Si3 C39 H39A 109.5 . . ?
Si3 C39 H39B 109.5 . . ?
H39A C39 H39B 109.5 . . ?
Si3 C39 H39C 109.5 . . ?
H39A C39 H39C 109.5 . . ?
H39B C39 H39C 109.5 . . ?
Si4 C40 H40A 109.5 . . ?
Si4 C40 H40B 109.5 . . ?
H40A C40 H40B 109.5 . . ?
Si4 C40 H40C 109.5 . . ?
H40A C40 H40C 109.5 . . ?
H40B C40 H40C 109.5 . . ?
Si4 C41 H41A 109.5 . . ?
Si4 C41 H41B 109.5 . . ?
H41A C41 H41B 109.5 . . ?
Si4 C41 H41C 109.5 . . ?
H41A C41 H41C 109.5 . . ?
H41B C41 H41C 109.5 . . ?
Si4 C42 H42A 109.5 . . ?
Si4 C42 H42B 109.5 . . ?
H42A C42 H42B 109.5 . . ?
Si4 C42 H42C 109.5 . . ?
H42A C42 H42C 109.5 . . ?
H42B C42 H42C 109.5 . . ?
C48 C43 C44 120.3(2) . . ?
C48 C43 Ge2 117.68(19) . . ?
C44 C43 Ge2 121.95(19) . . ?
C45 C44 C43 119.5(3) . . ?
C45 C44 C49 117.6(3) . . ?
C43 C44 C49 122.8(2) . . ?
C46 C45 C44 119.8(3) . . ?
C46 C45 C50 120.5(3) . . ?
C44 C45 C50 119.7(3) . . ?
C47 C46 C45 120.7(2) . . ?
C47 C46 C51 120.1(3) . . ?
C45 C46 C51 119.2(3) . . ?
C46 C47 C48 120.1(3) . . ?
C46 C47 C52 119.2(3) . . ?
C48 C47 C52 120.8(3) . . ?
C43 C48 C47 119.4(2) . . ?
C43 C48 C53 121.2(2) . . ?
C47 C48 C53 119.3(2) . . ?
C44 C49 H49A 109.5 . . ?
C44 C49 H49B 109.5 . . ?
H49A C49 H49B 109.5 . . ?
C44 C49 H49C 109.5 . . ?
H49A C49 H49C 109.5 . . ?
H49B C49 H49C 109.5 . . ?
C45 C50 H50A 109.5 . . ?
C45 C50 H50B 109.5 . . ?
H50A C50 H50B 109.5 . . ?
C45 C50 H50C 109.5 . . ?
H50A C50 H50C 109.5 . . ?
H50B C50 H50C 109.5 . . ?
C46 C51 H51A 109.5 . . ?
C46 C51 H51B 109.5 . . ?
H51A C51 H51B 109.5 . . ?
C46 C51 H51C 109.5 . . ?
H51A C51 H51C 109.5 . . ?
H51B C51 H51C 109.5 . . ?
C47 C52 H52A 109.5 . . ?
C47 C52 H52B 109.5 . . ?
H52A C52 H52B 109.5 . . ?
C47 C52 H52C 109.5 . . ?
H52A C52 H52C 109.5 . . ?
H52B C52 H52C 109.5 . . ?
C48 C53 H53A 109.5 . . ?
C48 C53 H53B 109.5 . . ?
H53A C53 H53B 109.5 . . ?
C48 C53 H53C 109.5 . . ?
H53A C53 H53C 109.5 . . ?
H53B C53 H53C 109.5 . . ?
N5 C54 N8 105.9(2) . . ?
N5 C54 Ge2 126.00(18) . . ?
N8 C54 Ge2 127.89(18) . . ?
C56 C55 N8 106.9(2) . . ?
C56 C55 C58 131.0(3) . . ?
N8 C55 C58 122.1(2) . . ?
C55 C56 N5 106.5(2) . . ?
C55 C56 C59 131.4(2) . . ?
N5 C56 C59 122.1(2) . . ?
N8 C57 H57A 109.5 . . ?
N8 C57 H57B 109.5 . . ?
H57A C57 H57B 109.5 . . ?
N8 C57 H57C 109.5 . . ?
H57A C57 H57C 109.5 . . ?
H57B C57 H57C 109.5 . . ?
C55 C58 H58A 109.5 . . ?
C55 C58 H58B 109.5 . . ?
H58A C58 H58B 109.5 . . ?
C55 C58 H58C 109.5 . . ?
H58A C58 H58C 109.5 . . ?
H58B C58 H58C 109.5 . . ?
C56 C59 H59A 109.5 . . ?
C56 C59 H59B 109.5 . . ?
H59A C59 H59B 109.5 . . ?
C56 C59 H59C 109.5 . . ?
H59A C59 H59C 109.5 . . ?
H59B C59 H59C 109.5 . . ?
N5 C60 H60A 109.5 . . ?
N5 C60 H60B 109.5 . . ?
H60A C60 H60B 109.5 . . ?
N5 C60 H60C 109.5 . . ?
H60A C60 H60C 109.5 . . ?
H60B C60 H60C 109.5 . . ?
O2 S1 O3 116.34(18) . . ?
O2 S1 O1 113.9(2) . . ?
O3 S1 O1 116.28(19) . . ?
O2 S1 C61 102.10(19) . . ?
O3 S1 C61 103.14(18) . . ?
O1 S1 C61 102.0(2) . . ?
F2 C61 F3 106.7(3) . . ?
F2 C61 F1 107.3(4) . . ?
F3 C61 F1 108.1(4) . . ?
F2 C61 S1 112.0(3) . . ?
F3 C61 S1 112.5(3) . . ?
F1 C61 S1 110.0(3) . . ?
O6 S2 O4 115.18(15) . . ?
O6 S2 O5 115.23(15) . . ?
O4 S2 O5 115.34(15) . . ?
O6 S2 C62 102.68(14) . . ?
O4 S2 C62 103.25(15) . . ?
O5 S2 C62 102.41(15) . . ?
F6 C62 F4 107.5(3) . . ?
F6 C62 F5 108.0(3) . . ?
F4 C62 F5 106.7(3) . . ?
F6 C62 S2 111.6(2) . . ?
F4 C62 S2 111.4(2) . . ?
F5 C62 S2 111.4(2) . . ?

loop_
_geom_bond_atom_site_label_1
_geom_bond_atom_site_label_2
_geom_bond_distance
_geom_bond_site_symmetry_2
_geom_bond_publ_flag
Ge1 C4 1.949(3) . ?
Ge1 C1 1.961(3) . ?
Ge1 C13 1.962(3) . ?
Ge1 C24 2.009(3) . ?
Si1 C9 1.862(3) . ?
Si1 C1 1.878(3) . ?
Si1 C8 1.879(3) . ?
Si1 C7 1.882(3) . ?
Si2 C10 1.857(3) . ?
Si2 C11 1.860(3) . ?
Si2 C12 1.862(4) . ?
Si2 C4 1.875(3) . ?
N2 C24 1.342(4) . ?
N2 C25 1.390(4) . ?
N2 C27 1.471(4) . ?
N7 C24 1.351(4) . ?
N7 C26 1.388(4) . ?
N7 C30 1.460(4) . ?
C1 C2 1.353(4) . ?
C2 C3 1.505(4) . ?
C2 C5 1.511(4) . ?
C3 C4 1.353(4) . ?
C3 C6 1.509(4) . ?
C5 H5A 0.9800 . ?
C5 H5B 0.9800 . ?
C5 H5C 0.9800 . ?
C6 H6A 0.9800 . ?
C6 H6B 0.9800 . ?
C6 H6C 0.9800 . ?
C7 H7A 0.9800 . ?
C7 H7B 0.9800 . ?
C7 H7C 0.9800 . ?
C8 H8A 0.9800 . ?
C8 H8B 0.9800 . ?
C8 H8C 0.9800 . ?
C9 H9A 0.9800 . ?
C9 H9B 0.9800 . ?
C9 H9C 0.9800 . ?
C10 H10A 0.9800 . ?
C10 H10B 0.9800 . ?
C10 H10C 0.9800 . ?
C11 H11A 0.9800 . ?
C11 H11B 0.9800 . ?
C11 H11C 0.9800 . ?
C12 H12A 0.9800 . ?
C12 H12B 0.9800 . ?
C12 H12C 0.9800 . ?
C13 C18 1.399(4) . ?
C13 C14 1.408(4) . ?
C14 C15 1.403(4) . ?
C14 C19 1.516(4) . ?
C15 C16 1.401(4) . ?
C15 C20 1.516(4) . ?
C16 C17 1.404(4) . ?
C16 C21 1.518(4) . ?
C17 C18 1.406(4) . ?
C17 C22 1.518(4) . ?
C18 C23 1.507(4) . ?
C19 H19A 0.9800 . ?
C19 H19B 0.9800 . ?
C19 H19C 0.9800 . ?
C20 H20A 0.9800 . ?
C20 H20B 0.9800 . ?
C20 H20C 0.9800 . ?
C21 H21A 0.9800 . ?
C21 H21B 0.9800 . ?
C21 H21C 0.9800 . ?
C22 H22A 0.9800 . ?
C22 H22B 0.9800 . ?
C22 H22C 0.9800 . ?
C23 H23A 0.9800 . ?
C23 H23B 0.9800 . ?
C23 H23C 0.9800 . ?
C25 C26 1.348(5) . ?
C25 C28 1.494(4) . ?
C26 C29 1.496(4) . ?
C27 H27A 0.9800 . ?
C27 H27B 0.9800 . ?
C27 H27C 0.9800 . ?
C28 H28A 0.9800 . ?
C28 H28B 0.9800 . ?
C28 H28C 0.9800 . ?
C29 H29A 0.9800 . ?
C29 H29B 0.9800 . ?
C29 H29C 0.9800 . ?
C30 H30A 0.9800 . ?
C30 H30B 0.9800 . ?
C30 H30C 0.9800 . ?
Ge2 C31 1.942(3) . ?
Ge2 C34 1.966(2) . ?
Ge2 C43 1.967(2) . ?
Ge2 C54 2.004(3) . ?
Si3 C37 1.862(3) . ?
Si3 C39 1.863(3) . ?
Si3 C38 1.873(3) . ?
Si3 C31 1.879(3) . ?
Si4 C34 1.871(3) . ?
Si4 C42 1.874(3) . ?
Si4 C40 1.877(3) . ?
Si4 C41 1.879(3) . ?
N5 C54 1.346(3) . ?
N5 C56 1.378(3) . ?
N5 C60 1.466(3) . ?
N8 C54 1.348(3) . ?
N8 C55 1.387(3) . ?
N8 C57 1.472(3) . ?
C31 C32 1.356(4) . ?
C32 C35 1.500(4) . ?
C32 C33 1.508(4) . ?
C33 C34 1.357(4) . ?
C33 C36 1.506(4) . ?
C35 H35A 0.9800 . ?
C35 H35B 0.9800 . ?
C35 H35C 0.9800 . ?
C36 H36A 0.9800 . ?
C36 H36B 0.9800 . ?
C36 H36C 0.9800 . ?
C37 H37A 0.9800 . ?
C37 H37B 0.9800 . ?
C37 H37C 0.9800 . ?
C38 H38A 0.9800 . ?
C38 H38B 0.9800 . ?
C38 H38C 0.9800 . ?
C39 H39A 0.9800 . ?
C39 H39B 0.9800 . ?
C39 H39C 0.9800 . ?
C40 H40A 0.9800 . ?
C40 H40B 0.9800 . ?
C40 H40C 0.9800 . ?
C41 H41A 0.9800 . ?
C41 H41B 0.9800 . ?
C41 H41C 0.9800 . ?
C42 H42A 0.9800 . ?
C42 H42B 0.9800 . ?
C42 H42C 0.9800 . ?
C43 C48 1.406(4) . ?
C43 C44 1.410(4) . ?
C44 C45 1.406(4) . ?
C44 C49 1.506(4) . ?
C45 C46 1.401(4) . ?
C45 C50 1.513(4) . ?
C46 C47 1.393(4) . ?
C46 C51 1.518(4) . ?
C47 C48 1.410(4) . ?
C47 C52 1.515(4) . ?
C48 C53 1.508(4) . ?
C49 H49A 0.9800 . ?
C49 H49B 0.9800 . ?
C49 H49C 0.9800 . ?
C50 H50A 0.9800 . ?
C50 H50B 0.9800 . ?
C50 H50C 0.9800 . ?
C51 H51A 0.9800 . ?
C51 H51B 0.9800 . ?
C51 H51C 0.9800 . ?
C52 H52A 0.9800 . ?
C52 H52B 0.9800 . ?
C52 H52C 0.9800 . ?
C53 H53A 0.9800 . ?
C53 H53B 0.9800 . ?
C53 H53C 0.9800 . ?
C55 C56 1.354(4) . ?
C55 C58 1.490(4) . ?
C56 C59 1.484(4) . ?
C57 H57A 0.9800 . ?
C57 H57B 0.9800 . ?
C57 H57C 0.9800 . ?
C58 H58A 0.9800 . ?
C58 H58B 0.9800 . ?
C58 H58C 0.9800 . ?
C59 H59A 0.9800 . ?
C59 H59B 0.9800 . ?
C59 H59C 0.9800 . ?
C60 H60A 0.9800 . ?
C60 H60B 0.9800 . ?
C60 H60C 0.9800 . ?
S1 O2 1.428(3) . ?
S1 O3 1.432(3) . ?
S1 O1 1.438(3) . ?
S1 C61 1.804(4) . ?
F1 C61 1.341(5) . ?
F2 C61 1.318(5) . ?
F3 C61 1.333(4) . ?
S2 O6 1.427(2) . ?
S2 O4 1.436(2) . ?
S2 O5 1.440(2) . ?
S2 C62 1.833(3) . ?
F4 C62 1.338(4) . ?
F5 C62 1.339(4) . ?
F6 C62 1.332(4) . ?

loop_
_geom_torsion_atom_site_label_1
_geom_torsion_atom_site_label_2
_geom_torsion_atom_site_label_3
_geom_torsion_atom_site_label_4
_geom_torsion
_geom_torsion_site_symmetry_1
_geom_torsion_site_symmetry_2
_geom_torsion_site_symmetry_3
_geom_torsion_site_symmetry_4
_geom_torsion_publ_flag
C9 Si1 C1 C2 -79.4(3) . . . . ?
C8 Si1 C1 C2 41.8(3) . . . . ?
C7 Si1 C1 C2 157.3(2) . . . . ?
C9 Si1 C1 Ge1 94.0(2) . . . . ?
C8 Si1 C1 Ge1 -144.78(19) . . . . ?
C7 Si1 C1 Ge1 -29.3(2) . . . . ?
Si1 C1 C2 C3 -171.36(19) . . . . ?
Ge1 C1 C2 C3 13.8(3) . . . . ?
Si1 C1 C2 C5 7.6(4) . . . . ?
Ge1 C1 C2 C5 -167.2(2) . . . . ?
C1 C2 C3 C4 -7.5(4) . . . . ?
C5 C2 C3 C4 173.5(2) . . . . ?
C1 C2 C3 C6 171.5(3) . . . . ?
C5 C2 C3 C6 -7.5(4) . . . . ?
C2 C3 C4 Si2 162.6(2) . . . . ?
C6 C3 C4 Si2 -16.3(4) . . . . ?
C2 C3 C4 Ge1 -3.8(3) . . . . ?
C6 C3 C4 Ge1 177.2(2) . . . . ?
C10 Si2 C4 C3 -177.5(3) . . . . ?
C11 Si2 C4 C3 -60.7(3) . . . . ?
C12 Si2 C4 C3 61.7(3) . . . . ?
C10 Si2 C4 Ge1 -13.8(2) . . . . ?
C11 Si2 C4 Ge1 102.9(2) . . . . ?
C12 Si2 C4 Ge1 -134.7(2) . . . . ?
C18 C13 C14 C15 -7.1(4) . . . . ?
Ge1 C13 C14 C15 173.85(19) . . . . ?
C18 C13 C14 C19 168.6(3) . . . . ?
Ge1 C13 C14 C19 -10.5(4) . . . . ?
C13 C14 C15 C16 3.5(4) . . . . ?
C19 C14 C15 C16 -172.4(2) . . . . ?
C13 C14 C15 C20 -179.3(2) . . . . ?
C19 C14 C15 C20 4.9(4) . . . . ?
C14 C15 C16 C17 2.3(4) . . . . ?
C20 C15 C16 C17 -174.9(2) . . . . ?
C14 C15 C16 C21 -179.9(2) . . . . ?
C20 C15 C16 C21 3.0(4) . . . . ?
C15 C16 C17 C18 -4.4(4) . . . . ?
C21 C16 C17 C18 177.7(2) . . . . ?
C15 C16 C17 C22 174.0(2) . . . . ?
C21 C16 C17 C22 -3.8(4) . . . . ?
C14 C13 C18 C17 5.0(4) . . . . ?
Ge1 C13 C18 C17 -175.93(19) . . . . ?
C14 C13 C18 C23 -172.2(3) . . . . ?
Ge1 C13 C18 C23 7.0(4) . . . . ?
C16 C17 C18 C13 0.8(4) . . . . ?
C22 C17 C18 C13 -177.7(2) . . . . ?
C16 C17 C18 C23 178.0(2) . . . . ?
C22 C17 C18 C23 -0.5(4) . . . . ?
C25 N2 C24 N7 -0.4(3) . . . . ?
C27 N2 C24 N7 179.1(3) . . . . ?
C25 N2 C24 Ge1 174.1(2) . . . . ?
C27 N2 C24 Ge1 -6.4(4) . . . . ?
C26 N7 C24 N2 0.8(3) . . . . ?
C30 N7 C24 N2 -175.4(3) . . . . ?
C26 N7 C24 Ge1 -173.97(19) . . . . ?
C30 N7 C24 Ge1 9.8(4) . . . . ?
C24 N2 C25 C26 -0.2(3) . . . . ?
C27 N2 C25 C26 -179.7(3) . . . . ?
C24 N2 C25 C28 -179.4(3) . . . . ?
C27 N2 C25 C28 1.1(4) . . . . ?
N2 C25 C26 N7 0.6(3) . . . . ?
C28 C25 C26 N7 179.8(3) . . . . ?
N2 C25 C26 C29 -179.6(3) . . . . ?
C28 C25 C26 C29 -0.4(6) . . . . ?
C24 N7 C26 C25 -0.9(3) . . . . ?
C30 N7 C26 C25 175.5(3) . . . . ?
C24 N7 C26 C29 179.2(3) . . . . ?
C30 N7 C26 C29 -4.3(4) . . . . ?
C37 Si3 C31 C32 175.4(2) . . . . ?
C39 Si3 C31 C32 -65.0(3) . . . . ?
C38 Si3 C31 C32 57.0(3) . . . . ?
C37 Si3 C31 Ge2 4.9(2) . . . . ?
C39 Si3 C31 Ge2 124.42(19) . . . . ?
C38 Si3 C31 Ge2 -113.56(18) . . . . ?
Si3 C31 C32 C35 8.0(4) . . . . ?
Ge2 C31 C32 C35 -179.6(2) . . . . ?
Si3 C31 C32 C33 -172.30(18) . . . . ?
Ge2 C31 C32 C33 0.1(3) . . . . ?
C31 C32 C33 C34 9.1(4) . . . . ?
C35 C32 C33 C34 -171.2(2) . . . . ?
C31 C32 C33 C36 -171.2(2) . . . . ?
C35 C32 C33 C36 8.5(4) . . . . ?
C36 C33 C34 Si4 -7.8(4) . . . . ?
C32 C33 C34 Si4 171.85(19) . . . . ?
C36 C33 C34 Ge2 168.2(2) . . . . ?
C32 C33 C34 Ge2 -12.2(3) . . . . ?
C42 Si4 C34 C33 91.0(3) . . . . ?
C40 Si4 C34 C33 -148.9(2) . . . . ?
C41 Si4 C34 C33 -30.5(3) . . . . ?
C42 Si4 C34 Ge2 -83.98(19) . . . . ?
C40 Si4 C34 Ge2 36.1(2) . . . . ?
C41 Si4 C34 Ge2 154.52(17) . . . . ?
C48 C43 C44 C45 5.4(4) . . . . ?
Ge2 C43 C44 C45 -177.8(2) . . . . ?
C48 C43 C44 C49 -171.4(2) . . . . ?
Ge2 C43 C44 C49 5.3(4) . . . . ?
C43 C44 C45 C46 -5.1(4) . . . . ?
C49 C44 C45 C46 172.0(3) . . . . ?
C43 C44 C45 C50 173.6(3) . . . . ?
C49 C44 C45 C50 -9.4(4) . . . . ?
C44 C45 C46 C47 1.9(4) . . . . ?
C50 C45 C46 C47 -176.7(3) . . . . ?
C44 C45 C46 C51 -178.1(3) . . . . ?
C50 C45 C46 C51 3.3(4) . . . . ?
C45 C46 C47 C48 1.0(4) . . . . ?
C51 C46 C47 C48 -179.0(3) . . . . ?
C45 C46 C47 C52 -178.8(3) . . . . ?
C51 C46 C47 C52 1.2(4) . . . . ?
C44 C43 C48 C47 -2.6(4) . . . . ?
Ge2 C43 C48 C47 -179.45(19) . . . . ?
C44 C43 C48 C53 174.8(2) . . . . ?
Ge2 C43 C48 C53 -2.0(3) . . . . ?
C46 C47 C48 C43 -0.6(4) . . . . ?
C52 C47 C48 C43 179.1(2) . . . . ?
C46 C47 C48 C53 -178.1(2) . . . . ?
C52 C47 C48 C53 1.7(4) . . . . ?
C56 N5 C54 N8 0.9(3) . . . . ?
C60 N5 C54 N8 -176.5(2) . . . . ?
C56 N5 C54 Ge2 175.73(18) . . . . ?
C60 N5 C54 Ge2 -1.6(4) . . . . ?
C55 N8 C54 N5 -0.3(3) . . . . ?
C57 N8 C54 N5 178.3(2) . . . . ?
C55 N8 C54 Ge2 -174.97(18) . . . . ?
C57 N8 C54 Ge2 3.5(4) . . . . ?
C54 N8 C55 C56 -0.5(3) . . . . ?
C57 N8 C55 C56 -179.0(2) . . . . ?
C54 N8 C55 C58 179.3(2) . . . . ?
C57 N8 C55 C58 0.7(4) . . . . ?
N8 C55 C56 N5 1.0(3) . . . . ?
C58 C55 C56 N5 -178.7(3) . . . . ?
N8 C55 C56 C59 -178.1(3) . . . . ?
C58 C55 C56 C59 2.2(5) . . . . ?
C54 N5 C56 C55 -1.2(3) . . . . ?
C60 N5 C56 C55 176.3(2) . . . . ?
C54 N5 C56 C59 178.0(2) . . . . ?
C60 N5 C56 C59 -4.5(4) . . . . ?
O2 S1 C61 F2 -179.7(3) . . . . ?
O3 S1 C61 F2 59.3(3) . . . . ?
O1 S1 C61 F2 -61.7(4) . . . . ?
O2 S1 C61 F3 -59.4(4) . . . . ?
O3 S1 C61 F3 179.5(3) . . . . ?
O1 S1 C61 F3 58.6(4) . . . . ?
O2 S1 C61 F1 61.1(3) . . . . ?
O3 S1 C61 F1 -60.0(3) . . . . ?
O1 S1 C61 F1 179.1(3) . . . . ?
O6 S2 C62 F6 -177.3(2) . . . . ?
O4 S2 C62 F6 62.6(3) . . . . ?
O5 S2 C62 F6 -57.5(3) . . . . ?
O6 S2 C62 F4 -57.1(3) . . . . ?
O4 S2 C62 F4 -177.1(2) . . . . ?
O5 S2 C62 F4 62.7(3) . . . . ?
O6 S2 C62 F5 61.9(3) . . . . ?
O4 S2 C62 F5 -58.1(3) . . . . ?
O5 S2 C62 F5 -178.3(2) . . . . ?
